data_7050048
loop_
_publ_author_name
'Takacs, James M.'
'Hrvatin, Paul M.'
'Atkins, Jeffery M.'
'Reddy, D. Sahadeva'
'Clark, Joanna L.'

_publ_section_title
;
 The selective formation of neutral, heteroleptic zinc(ii) complexes
 via self-discrimination of chiral bisoxazoline racemates and
 pseudoracemates
;
_journal_issue 2
_journal_name_full 'New Journal of Chemistry'
_journal_page_first 263
_journal_paper_doi 10.1039/b413439g
_journal_volume 29
_journal_year 2005
_chemical_formula_sum 'C46 H39 N5 O4 Zn'
_chemical_formula_weight 791.19
_chemical_name_systematic
;
?
;
_space_group_IT_number 1
_symmetry_cell_setting triclinic
_symmetry_space_group_name_Hall 'P 1'
_symmetry_space_group_name_H-M 'P 1'
_atom_sites_solution_hydrogens geom
_atom_sites_solution_primary direct
_atom_sites_solution_secondary difmap
_audit_creation_method SHELXL-97
_cell_angle_alpha 73.1460(10)
_cell_angle_beta 88.6230(10)
_cell_angle_gamma 86.9430(10)
_cell_formula_units_Z 2
_cell_length_a 10.7889(6)
_cell_length_b 10.8866(6)
_cell_length_c 17.2241(9)
_cell_measurement_reflns_used 9251
_cell_measurement_temperature 100(2)
_cell_measurement_theta_max 28.288
_cell_measurement_theta_min 2.471
_cell_volume 1933.32(18)
_computing_cell_refinement 'Bruker AXS SMART/SAINT'
_computing_data_collection 'Bruker AXS SMART'
_computing_data_reduction 'Bruker AXS SAINT'
_computing_molecular_graphics 'Bruker SHELXTL'
_computing_publication_material 'Bruker AXS SHELXTL'
_computing_structure_refinement 'SHELXL-97 (Sheldrick, 1997)'
_computing_structure_solution 'SHELXS-97 (Sheldrick, 1990)'
_diffrn_ambient_temperature 100(2)
_diffrn_measured_fraction_theta_full 0.943
_diffrn_measured_fraction_theta_max 0.943
_diffrn_measurement_device_type 'Bruker SMART Spex'
_diffrn_measurement_method 'omega scans'
_diffrn_radiation_monochromator graphite
_diffrn_radiation_source 'fine-focus sealed tube'
_diffrn_radiation_type MoK\a
_diffrn_radiation_wavelength 0.71073
_diffrn_reflns_av_R_equivalents 0.0164
_diffrn_reflns_av_sigmaI/netI 0.0394
_diffrn_reflns_limit_h_max 13
_diffrn_reflns_limit_h_min -14
_diffrn_reflns_limit_k_max 14
_diffrn_reflns_limit_k_min -14
_diffrn_reflns_limit_l_max 22
_diffrn_reflns_limit_l_min -22
_diffrn_reflns_number 23488
_diffrn_reflns_theta_full 28.29
_diffrn_reflns_theta_max 28.29
_diffrn_reflns_theta_min 1.24
_exptl_absorpt_coefficient_mu 0.687
_exptl_absorpt_correction_T_max 0.9160
_exptl_absorpt_correction_T_min 0.8050
_exptl_absorpt_correction_type multi-scan
_exptl_crystal_colour shard
_exptl_crystal_density_diffrn 1.359
_exptl_crystal_density_method 'not measured'
_exptl_crystal_description colorless
_exptl_crystal_F_000 824
_exptl_crystal_size_max 0.33
_exptl_crystal_size_mid 0.23
_exptl_crystal_size_min 0.13
_refine_diff_density_max 0.605
_refine_diff_density_min -0.348
_refine_diff_density_rms 0.062
_refine_ls_abs_structure_details 'Flack H D (1983), Acta Cryst. A39, 876-881'
_refine_ls_abs_structure_Flack 0.012(5)
_refine_ls_extinction_method none
_refine_ls_goodness_of_fit_ref 1.046
_refine_ls_hydrogen_treatment constr
_refine_ls_matrix_type full
_refine_ls_number_parameters 1009
_refine_ls_number_reflns 17235
_refine_ls_number_restraints 3
_refine_ls_restrained_S_all 1.046
_refine_ls_R_factor_all 0.0391
_refine_ls_R_factor_gt 0.0378
_refine_ls_shift/su_max 0.001
_refine_ls_shift/su_mean 0.000
_refine_ls_structure_factor_coef Fsqd
_refine_ls_weighting_details 'calc w=1/[\s^2^(Fo^2^)+(0.0504P)^2^+0.5107P] where P=(Fo^2^+2Fc^2^)/3'
_refine_ls_weighting_scheme calc
_refine_ls_wR_factor_gt 0.0903
_refine_ls_wR_factor_ref 0.0911
_reflns_number_gt 16737
_reflns_number_total 17235
_reflns_threshold_expression >2sigma(I)
_cod_data_source_file b413439g.txt
_cod_data_source_block jtch3sadx
_cod_original_sg_symbol_H-M P1
_cod_database_code 7050048

loop_
_symmetry_equiv_pos_as_xyz
'x, y, z'

loop_
_atom_site_label
_atom_site_type_symbol
_atom_site_fract_x
_atom_site_fract_y
_atom_site_fract_z
_atom_site_U_iso_or_equiv
_atom_site_adp_type
_atom_site_occupancy
_atom_site_symmetry_multiplicity
_atom_site_calc_flag
_atom_site_refinement_flags
_atom_site_disorder_assembly
_atom_site_disorder_group
C1 C 0.4507(2) 0.7362(2) 0.44572(16) 0.0229(5) Uani 1 1 d . . .
H1 H 0.4658 0.7844 0.4857 0.028 Uiso 1 1 calc R . .
C2 C 0.5207(2) 0.7961(3) 0.36630(18) 0.0289(6) Uani 1 1 d . . .
H2A H 0.5557 0.8780 0.3670 0.035 Uiso 1 1 calc R . .
H2B H 0.5892 0.7369 0.3579 0.035 Uiso 1 1 calc R . .
C3 C 0.3179(2) 0.7991(2) 0.34091(15) 0.0201(5) Uani 1 1 d . . .
C4 C 0.2126(3) 0.8246(3) 0.28893(16) 0.0230(6) Uani 1 1 d . . .
C5 C 0.0898(2) 0.8194(2) 0.32007(14) 0.0202(5) Uani 1 1 d . . .
C6 C -0.1187(3) 0.8353(3) 0.30875(16) 0.0266(5) Uani 1 1 d . . .
H6A H -0.1589 0.7621 0.2982 0.032 Uiso 1 1 calc R . .
H6B H -0.1763 0.9121 0.2929 0.032 Uiso 1 1 calc R . .
C7 C -0.0838(2) 0.8040(2) 0.39839(15) 0.0203(5) Uani 1 1 d . . .
H7 H -0.1219 0.7225 0.4299 0.024 Uiso 1 1 calc R . .
C8 C 0.1082(2) 0.8087(2) 0.62815(14) 0.0172(4) Uani 1 1 d . . .
H8 H 0.0542 0.8769 0.5907 0.021 Uiso 1 1 calc R . .
C9 C 0.0385(2) 0.7490(2) 0.70730(15) 0.0204(5) Uani 1 1 d . . .
H9A H 0.0597 0.7889 0.7498 0.025 Uiso 1 1 calc R . .
H9B H -0.0524 0.7582 0.6991 0.025 Uiso 1 1 calc R . .
C10 C 0.1150(2) 0.5911(2) 0.65734(15) 0.0167(5) Uani 1 1 d . . .
C11 C 0.1310(2) 0.4616(2) 0.65952(14) 0.0191(5) Uani 1 1 d . . .
C12 C 0.1543(2) 0.4287(2) 0.58687(15) 0.0177(4) Uani 1 1 d . . .
C13 C 0.1816(2) 0.2881(2) 0.51268(15) 0.0208(5) Uani 1 1 d . . .
H13A H 0.1239 0.2294 0.4996 0.025 Uiso 1 1 calc R . .
H13B H 0.2679 0.2551 0.5082 0.025 Uiso 1 1 calc R . .
C14 C 0.1610(2) 0.4262(2) 0.45599(15) 0.0177(5) Uani 1 1 d . . .
H14 H 0.2298 0.4468 0.4150 0.021 Uiso 1 1 calc R . .
C15 C 0.4794(2) 0.5941(2) 0.48405(16) 0.0207(5) Uani 1 1 d . . .
C16 C 0.5038(3) 0.5466(3) 0.56579(19) 0.0325(7) Uani 1 1 d . . .
H16 H 0.5084 0.6043 0.5977 0.039 Uiso 1 1 calc R . .
C17 C 0.5219(3) 0.4151(3) 0.6021(2) 0.0427(8) Uani 1 1 d . . .
H17 H 0.5382 0.3834 0.6586 0.051 Uiso 1 1 calc R . .
C18 C 0.5161(3) 0.3307(3) 0.55586(19) 0.0333(7) Uani 1 1 d . . .
H18 H 0.5275 0.2408 0.5806 0.040 Uiso 1 1 calc R . .
C19 C 0.4937(2) 0.3777(3) 0.47329(18) 0.0259(5) Uani 1 1 d . . .
H19 H 0.4917 0.3200 0.4413 0.031 Uiso 1 1 calc R . .
C20 C 0.4743(2) 0.5080(2) 0.43760(16) 0.0203(5) Uani 1 1 d . . .
H20 H 0.4574 0.5395 0.3812 0.024 Uiso 1 1 calc R . .
C21 C 0.2328(3) 0.8575(3) 0.20374(17) 0.0293(6) Uani 1 1 d . . .
C22 C -0.1190(2) 0.9093(2) 0.43753(15) 0.0185(5) Uani 1 1 d . . .
C23 C -0.0839(2) 1.0343(2) 0.40217(16) 0.0233(5) Uani 1 1 d . . .
H23 H -0.0390 1.0545 0.3523 0.028 Uiso 1 1 calc R . .
C24 C -0.1135(3) 1.1301(3) 0.43885(18) 0.0294(6) Uani 1 1 d . . .
H24 H -0.0897 1.2154 0.4139 0.035 Uiso 1 1 calc R . .
C25 C -0.1778(3) 1.1009(3) 0.51181(19) 0.0358(7) Uani 1 1 d . . .
H25 H -0.1976 1.1662 0.5373 0.043 Uiso 1 1 calc R . .
C26 C -0.2133(3) 0.9767(3) 0.54783(18) 0.0367(7) Uani 1 1 d . . .
H26 H -0.2571 0.9568 0.5981 0.044 Uiso 1 1 calc R . .
C27 C -0.1849(3) 0.8806(3) 0.51033(17) 0.0274(6) Uani 1 1 d . . .
H27 H -0.2105 0.7957 0.5346 0.033 Uiso 1 1 calc R . .
C28 C 0.2283(2) 0.8647(2) 0.64374(13) 0.0173(4) Uani 1 1 d . . .
C29 C 0.3410(2) 0.7930(2) 0.65513(15) 0.0203(5) Uani 1 1 d . . .
H29 H 0.3451 0.7082 0.6502 0.024 Uiso 1 1 calc R . .
C30 C 0.4471(2) 0.8452(3) 0.67357(16) 0.0255(5) Uani 1 1 d . . .
H30 H 0.5236 0.7961 0.6807 0.031 Uiso 1 1 calc R . .
C31 C 0.4422(3) 0.9677(3) 0.68157(17) 0.0271(5) Uani 1 1 d . . .
H31 H 0.5150 1.0026 0.6946 0.032 Uiso 1 1 calc R . .
C32 C 0.3298(3) 1.0403(2) 0.67052(16) 0.0246(5) Uani 1 1 d . . .
H32 H 0.3260 1.1248 0.6760 0.029 Uiso 1 1 calc R . .
C33 C 0.2248(2) 0.9889(2) 0.65170(16) 0.0200(5) Uani 1 1 d . . .
H33 H 0.1486 1.0387 0.6440 0.024 Uiso 1 1 calc R . .
C34 C 0.1163(2) 0.3548(2) 0.73790(15) 0.0215(5) Uani 1 1 d . . .
H34A H 0.1037 0.3942 0.7827 0.026 Uiso 1 1 calc R . .
H34B H 0.1950 0.3019 0.7483 0.026 Uiso 1 1 calc R . .
C35 C 0.0109(2) 0.2661(2) 0.74069(14) 0.0192(5) Uani 1 1 d . . .
C36 C -0.1036(3) 0.3112(3) 0.70638(17) 0.0312(6) Uani 1 1 d . . .
H36 H -0.1189 0.4003 0.6806 0.037 Uiso 1 1 calc R . .
C37 C -0.1964(3) 0.2255(4) 0.7097(2) 0.0462(9) Uani 1 1 d . . .
H37 H -0.2746 0.2569 0.6858 0.055 Uiso 1 1 calc R . .
C38 C -0.1765(3) 0.0961(4) 0.7471(2) 0.0429(8) Uani 1 1 d . . .
H38 H -0.2401 0.0385 0.7482 0.052 Uiso 1 1 calc R . .
C39 C -0.0644(3) 0.0508(3) 0.7826(2) 0.0373(7) Uani 1 1 d . . .
H39 H -0.0506 -0.0381 0.8096 0.045 Uiso 1 1 calc R . .
C40 C 0.0288(2) 0.1351(3) 0.77895(18) 0.0275(6) Uani 1 1 d . . .
H40 H 0.1066 0.1028 0.8031 0.033 Uiso 1 1 calc R . .
C41 C 0.0364(2) 0.4492(2) 0.41395(16) 0.0201(5) Uani 1 1 d . . .
C42 C -0.0727(2) 0.4538(2) 0.45860(17) 0.0249(5) Uani 1 1 d . . .
H42 H -0.0685 0.4451 0.5150 0.030 Uiso 1 1 calc R . .
C43 C -0.1871(3) 0.4709(3) 0.4210(2) 0.0325(6) Uani 1 1 d . . .
H43 H -0.2609 0.4738 0.4518 0.039 Uiso 1 1 calc R . .
C44 C -0.1946(3) 0.4839(3) 0.3389(2) 0.0387(8) Uani 1 1 d . . .
H44 H -0.2732 0.4954 0.3134 0.046 Uiso 1 1 calc R . .
C45 C -0.0872(3) 0.4801(3) 0.2942(2) 0.0394(7) Uani 1 1 d . . .
H45 H -0.0919 0.4895 0.2378 0.047 Uiso 1 1 calc R . .
C46 C 0.0289(3) 0.4623(3) 0.33200(18) 0.0305(6) Uani 1 1 d . . .
H46 H 0.1025 0.4593 0.3011 0.037 Uiso 1 1 calc R . .
C47 C 0.8835(2) 0.5094(3) -0.01505(16) 0.0238(5) Uani 1 1 d . . .
H47 H 0.8763 0.5530 0.0287 0.029 Uiso 1 1 calc R . .
C48 C 0.9545(2) 0.5917(3) -0.08755(17) 0.0286(6) Uani 1 1 d . . .
H48A H 0.9630 0.6792 -0.0826 0.034 Uiso 1 1 calc R . .
H48B H 1.0383 0.5524 -0.0921 0.034 Uiso 1 1 calc R . .
C49 C 0.7689(2) 0.5500(2) -0.12795(15) 0.0194(5) Uani 1 1 d . . .
C50 C 0.6774(2) 0.5530(3) -0.18625(15) 0.0204(5) Uani 1 1 d . . .
C51 C 0.5560(2) 0.5117(2) -0.16359(14) 0.0184(5) Uani 1 1 d . . .
C52 C 0.3620(2) 0.4690(3) -0.18843(16) 0.0284(6) Uani 1 1 d . . .
H52A H 0.3479 0.3881 -0.2014 0.034 Uiso 1 1 calc R . .
H52B H 0.2907 0.5304 -0.2082 0.034 Uiso 1 1 calc R . .
C53 C 0.3785(2) 0.4437(2) -0.09639(15) 0.0228(5) Uani 1 1 d . . .
H53 H 0.3613 0.3523 -0.0673 0.027 Uiso 1 1 calc R . .
C54 C 0.5218(2) 0.6327(2) 0.09737(16) 0.0223(5) Uani 1 1 d . . .
H54 H 0.4524 0.6684 0.0586 0.027 Uiso 1 1 calc R . .
C55 C 0.4768(3) 0.6184(3) 0.18447(17) 0.0273(5) Uani 1 1 d . . .
H55A H 0.5072 0.6878 0.2045 0.033 Uiso 1 1 calc R . .
H55B H 0.3850 0.6209 0.1877 0.033 Uiso 1 1 calc R . .
C56 C 0.5614(2) 0.4267(2) 0.17683(14) 0.0187(5) Uani 1 1 d . . .
C57 C 0.5988(2) 0.2971(3) 0.20859(15) 0.0195(5) Uani 1 1 d . . .
C58 C 0.6273(2) 0.2201(2) 0.15696(15) 0.0205(5) Uani 1 1 d . . .
C59 C 0.6806(4) 0.0329(3) 0.12960(18) 0.0390(8) Uani 1 1 d . . .
H59A H 0.6196 -0.0331 0.1324 0.047 Uiso 1 1 calc R . .
H59B H 0.7652 -0.0085 0.1345 0.047 Uiso 1 1 calc R . .
C60 C 0.6678(3) 0.1413(3) 0.04988(16) 0.0269(6) Uani 1 1 d . . .
H60 H 0.7510 0.1551 0.0228 0.032 Uiso 1 1 calc R . .
C61 C 0.9357(3) 0.3723(3) 0.01951(18) 0.0341(7) Uani 1 1 d . . .
C62 C 0.9355(4) 0.3102(4) 0.1012(2) 0.0558(10) Uani 1 1 d . . .
H62 H 0.9037 0.3541 0.1383 0.067 Uiso 1 1 calc R . .
C63 C 0.9831(5) 0.1798(4) 0.1310(3) 0.0710(14) Uani 1 1 d . . .
H63 H 0.9850 0.1378 0.1876 0.085 Uiso 1 1 calc R . .
C64 C 1.0255(4) 0.1167(5) 0.0771(3) 0.0752(15) Uani 1 1 d . . .
H64 H 1.0573 0.0304 0.0968 0.090 Uiso 1 1 calc R . .
C65 C 1.0233(4) 0.1744(4) -0.0037(3) 0.0628(12) Uani 1 1 d . . .
H65 H 1.0514 0.1284 -0.0404 0.075 Uiso 1 1 calc R . .
C66 C 0.9797(3) 0.3009(4) -0.0324(3) 0.0459(9) Uani 1 1 d . . .
H66 H 0.9794 0.3410 -0.0893 0.055 Uiso 1 1 calc R . .
C67 C 0.7098(2) 0.5983(3) -0.26994(16) 0.0242(5) Uani 1 1 d . . .
C68 C 0.3030(2) 0.5329(4) -0.0589(2) 0.0396(8) Uani 1 1 d . . .
C69 C 0.2958(3) 0.6656(4) -0.0989(3) 0.0525(10) Uani 1 1 d . . .
H69 H 0.3333 0.6964 -0.1510 0.063 Uiso 1 1 calc R . .
C70 C 0.2356(4) 0.7522(5) -0.0642(4) 0.0777(18) Uani 1 1 d . . .
H70 H 0.2300 0.8414 -0.0919 0.093 Uiso 1 1 calc R . .
C71 C 0.1856(5) 0.7065(8) 0.0097(4) 0.0858(19) Uani 1 1 d . . .
H71 H 0.1471 0.7669 0.0341 0.103 Uiso 1 1 calc R . .
C72 C 0.1856(3) 0.5791(8) 0.0528(3) 0.091(2) Uani 1 1 d . . .
H72 H 0.1470 0.5515 0.1047 0.109 Uiso 1 1 calc R . .
C73 C 0.2478(3) 0.4877(6) 0.0155(2) 0.0631(13) Uani 1 1 d . . .
H73 H 0.2499 0.3982 0.0425 0.076 Uiso 1 1 calc R . .
C74 C 0.6359(3) 0.7116(2) 0.07066(17) 0.0252(5) Uani 1 1 d . . .
C75 C 0.6436(3) 0.7917(3) -0.00716(19) 0.0353(7) Uani 1 1 d . . .
H75 H 0.5753 0.8021 -0.0426 0.042 Uiso 1 1 calc R . .
C76 C 0.7509(4) 0.8579(3) -0.0346(2) 0.0471(9) Uani 1 1 d . . .
H76 H 0.7563 0.9112 -0.0889 0.056 Uiso 1 1 calc R . .
C77 C 0.8488(3) 0.8460(3) 0.0170(2) 0.0449(9) Uani 1 1 d . . .
H77 H 0.9213 0.8922 -0.0014 0.054 Uiso 1 1 calc R . .
C78 C 0.8421(3) 0.7670(3) 0.0958(2) 0.0377(7) Uani 1 1 d . . .
H78 H 0.9097 0.7586 0.1316 0.045 Uiso 1 1 calc R . .
C79 C 0.7354(3) 0.6998(3) 0.1220(2) 0.0296(6) Uani 1 1 d . . .
H79 H 0.7307 0.6450 0.1761 0.035 Uiso 1 1 calc R . .
C80 C 0.5974(2) 0.2341(3) 0.29938(14) 0.0219(5) Uani 1 1 d . . .
H80A H 0.6160 0.2995 0.3266 0.026 Uiso 1 1 calc R . .
H80B H 0.6652 0.1667 0.3126 0.026 Uiso 1 1 calc R . .
C81 C 0.4768(2) 0.1737(2) 0.33482(15) 0.0209(5) Uani 1 1 d . . .
C82 C 0.4750(3) 0.0946(2) 0.41478(15) 0.0217(5) Uani 1 1 d . . .
H82 H 0.5497 0.0763 0.4450 0.026 Uiso 1 1 calc R . .
C83 C 0.3663(3) 0.0426(2) 0.45062(17) 0.0270(6) Uani 1 1 d . . .
H83 H 0.3666 -0.0100 0.5053 0.032 Uiso 1 1 calc R . .
C84 C 0.2570(3) 0.0667(3) 0.40725(18) 0.0302(6) Uani 1 1 d . . .
H84 H 0.1825 0.0301 0.4317 0.036 Uiso 1 1 calc R . .
C85 C 0.2572(3) 0.1439(3) 0.32856(19) 0.0345(6) Uani 1 1 d . . .
H85 H 0.1822 0.1609 0.2986 0.041 Uiso 1 1 calc R . .
C86 C 0.3667(3) 0.1980(3) 0.29178(17) 0.0297(6) Uani 1 1 d . . .
H86 H 0.3655 0.2514 0.2373 0.036 Uiso 1 1 calc R . .
C87 C 0.5743(2) 0.1222(2) -0.01025(16) 0.0231(5) Uani 1 1 d . . .
C88 C 0.6040(3) 0.1567(3) -0.09235(16) 0.0252(5) Uani 1 1 d . . .
H88 H 0.6822 0.1910 -0.1104 0.030 Uiso 1 1 calc R . .
C89 C 0.5206(3) 0.1415(3) -0.14796(18) 0.0305(6) Uani 1 1 d . . .
H89 H 0.5421 0.1650 -0.2040 0.037 Uiso 1 1 calc R . .
C90 C 0.4060(3) 0.0925(3) -0.12284(19) 0.0336(6) Uani 1 1 d . . .
H90 H 0.3490 0.0812 -0.1612 0.040 Uiso 1 1 calc R . .
C91 C 0.3750(3) 0.0597(3) -0.04059(19) 0.0346(6) Uani 1 1 d . . .
H91 H 0.2963 0.0264 -0.0226 0.042 Uiso 1 1 calc R . .
C92 C 0.4590(3) 0.0757(3) 0.01485(17) 0.0287(6) Uani 1 1 d . . .
H92 H 0.4370 0.0545 0.0708 0.034 Uiso 1 1 calc R . .
N1 N 0.31917(19) 0.75730(19) 0.41978(13) 0.0194(4) Uani 1 1 d . . .
N2 N 0.05316(18) 0.78273(19) 0.39550(12) 0.0185(4) Uani 1 1 d . . .
N3 N 0.12778(18) 0.69722(18) 0.59602(12) 0.0164(4) Uani 1 1 d . . .
N4 N 0.16752(18) 0.50377(19) 0.51301(12) 0.0162(4) Uani 1 1 d . . .
N5 N 0.2492(3) 0.8812(3) 0.13538(16) 0.0435(7) Uani 1 1 d . . .
N6 N 0.75963(18) 0.5064(2) -0.04960(12) 0.0188(4) Uani 1 1 d . . .
N7 N 0.51199(18) 0.46522(19) -0.09072(12) 0.0182(4) Uani 1 1 d . . .
N8 N 0.55272(19) 0.49730(19) 0.10008(12) 0.0191(4) Uani 1 1 d . . .
N9 N 0.6295(2) 0.2540(2) 0.07758(12) 0.0218(4) Uani 1 1 d . . .
N10 N 0.7369(2) 0.6345(3) -0.33697(14) 0.0352(6) Uani 1 1 d . . .
O1 O 0.42964(18) 0.81801(18) 0.30334(12) 0.0278(4) Uani 1 1 d . . .
O2 O -0.00228(18) 0.85928(18) 0.26422(11) 0.0266(4) Uani 1 1 d . . .
O3 O 0.08179(16) 0.61518(16) 0.72859(10) 0.0195(3) Uani 1 1 d . . .
O4 O 0.15660(16) 0.30063(16) 0.59311(10) 0.0203(3) Uani 1 1 d . . .
O5 O 0.87953(16) 0.59559(19) -0.15728(11) 0.0262(4) Uani 1 1 d . . .
O6 O 0.47656(16) 0.52256(17) -0.22488(10) 0.0228(4) Uani 1 1 d . . .
O7 O 0.52905(17) 0.49390(18) 0.23105(10) 0.0231(4) Uani 1 1 d . . .
O8 O 0.65697(18) 0.09377(17) 0.19300(11) 0.0259(4) Uani 1 1 d . . .
Zn1 Zn 0.16812(2) 0.69296(2) 0.485550(15) 0.01521(6) Uani 1 1 d . . .
Zn2 Zn 0.60814(2) 0.43215(2) 0.009982(15) 0.01653(6) Uani 1 1 d . . .

loop_
_atom_site_aniso_label
_atom_site_aniso_U_11
_atom_site_aniso_U_22
_atom_site_aniso_U_33
_atom_site_aniso_U_23
_atom_site_aniso_U_13
_atom_site_aniso_U_12
C1 0.0191(11) 0.0233(12) 0.0310(13) -0.0152(10) 0.0023(10) -0.0023(9)
C2 0.0213(12) 0.0252(13) 0.0435(16) -0.0150(12) 0.0064(11) -0.0049(10)
C3 0.0254(12) 0.0125(10) 0.0236(12) -0.0077(9) 0.0049(10) -0.0007(9)
C4 0.0303(14) 0.0191(12) 0.0191(13) -0.0056(10) 0.0051(11) 0.0002(10)
C5 0.0299(13) 0.0136(11) 0.0171(11) -0.0045(9) -0.0026(10) 0.0011(9)
C6 0.0299(14) 0.0241(13) 0.0281(14) -0.0112(11) -0.0105(11) 0.0027(10)
C7 0.0206(12) 0.0154(11) 0.0227(12) -0.0017(9) -0.0034(10) -0.0020(9)
C8 0.0187(11) 0.0148(10) 0.0173(11) -0.0040(9) 0.0008(9) 0.0010(8)
C9 0.0209(11) 0.0175(11) 0.0231(12) -0.0063(9) 0.0052(9) -0.0015(9)
C10 0.0140(11) 0.0206(12) 0.0155(12) -0.0053(9) -0.0006(9) -0.0013(9)
C11 0.0208(11) 0.0158(11) 0.0185(11) -0.0009(9) -0.0020(9) -0.0025(9)
C12 0.0139(10) 0.0168(11) 0.0222(12) -0.0054(9) -0.0021(9) 0.0003(8)
C13 0.0208(12) 0.0190(12) 0.0233(12) -0.0074(10) -0.0024(10) 0.0010(9)
C14 0.0168(11) 0.0170(11) 0.0208(12) -0.0076(9) -0.0003(9) -0.0014(9)
C15 0.0115(11) 0.0236(12) 0.0295(13) -0.0122(10) -0.0025(9) 0.0035(9)
C16 0.0330(16) 0.0384(17) 0.0318(15) -0.0212(13) -0.0103(12) 0.0141(13)
C17 0.052(2) 0.0461(19) 0.0264(15) -0.0087(14) -0.0113(14) 0.0222(16)
C18 0.0304(15) 0.0240(14) 0.0389(16) -0.0006(12) 0.0021(12) 0.0089(11)
C19 0.0181(12) 0.0257(13) 0.0379(15) -0.0157(11) 0.0046(11) -0.0034(10)
C20 0.0151(11) 0.0248(12) 0.0234(12) -0.0107(10) 0.0013(9) -0.0024(9)
C21 0.0396(16) 0.0223(13) 0.0234(14) -0.0040(11) 0.0069(12) 0.0033(11)
C22 0.0148(11) 0.0184(11) 0.0214(11) -0.0041(9) -0.0039(9) -0.0003(8)
C23 0.0208(12) 0.0241(12) 0.0247(13) -0.0065(10) 0.0009(10) -0.0028(10)
C24 0.0291(14) 0.0208(13) 0.0388(16) -0.0095(11) -0.0043(12) 0.0011(10)
C25 0.0351(16) 0.0375(16) 0.0407(17) -0.0224(14) -0.0044(13) 0.0092(13)
C26 0.0346(16) 0.0491(19) 0.0264(14) -0.0123(13) 0.0048(12) 0.0022(13)
C27 0.0234(13) 0.0286(14) 0.0258(14) -0.0014(11) 0.0007(11) -0.0002(11)
C28 0.0216(11) 0.0176(11) 0.0108(10) -0.0009(8) 0.0023(8) -0.0039(9)
C29 0.0240(12) 0.0159(11) 0.0199(11) -0.0031(9) 0.0000(9) -0.0013(9)
C30 0.0212(12) 0.0235(13) 0.0288(13) -0.0031(10) -0.0040(10) 0.0016(10)
C31 0.0258(13) 0.0267(13) 0.0283(13) -0.0065(11) -0.0069(11) -0.0031(10)
C32 0.0321(14) 0.0193(12) 0.0251(13) -0.0104(10) -0.0014(11) -0.0029(10)
C33 0.0234(13) 0.0180(12) 0.0195(12) -0.0071(10) 0.0026(10) 0.0001(9)
C34 0.0270(13) 0.0173(11) 0.0185(11) -0.0016(9) -0.0018(10) -0.0046(9)
C35 0.0196(11) 0.0224(12) 0.0154(11) -0.0048(9) 0.0051(9) -0.0049(9)
C36 0.0238(13) 0.0361(15) 0.0256(13) 0.0032(11) 0.0032(11) -0.0003(11)
C37 0.0205(14) 0.079(3) 0.0306(16) -0.0012(16) 0.0007(12) -0.0132(15)
C38 0.0383(18) 0.061(2) 0.0343(17) -0.0183(16) 0.0119(14) -0.0301(16)
C39 0.0406(18) 0.0269(15) 0.0478(19) -0.0156(13) 0.0188(15) -0.0127(13)
C40 0.0211(12) 0.0221(13) 0.0377(15) -0.0062(11) 0.0061(11) -0.0029(10)
C41 0.0226(12) 0.0126(10) 0.0264(13) -0.0071(9) -0.0042(10) -0.0019(9)
C42 0.0224(12) 0.0198(12) 0.0317(14) -0.0060(10) -0.0033(10) -0.0015(9)
C43 0.0200(13) 0.0211(13) 0.0556(19) -0.0089(12) -0.0051(12) -0.0031(10)
C44 0.0335(16) 0.0232(13) 0.059(2) -0.0095(13) -0.0266(15) -0.0010(11)
C45 0.0489(19) 0.0342(16) 0.0377(17) -0.0134(13) -0.0220(15) 0.0018(14)
C46 0.0346(15) 0.0267(14) 0.0329(15) -0.0128(12) -0.0045(12) -0.0008(11)
C47 0.0159(11) 0.0362(14) 0.0231(12) -0.0139(11) -0.0020(9) -0.0016(10)
C48 0.0162(12) 0.0411(16) 0.0301(14) -0.0119(12) -0.0017(10) -0.0070(11)
C49 0.0180(11) 0.0196(11) 0.0213(12) -0.0074(9) 0.0027(9) 0.0000(9)
C50 0.0221(12) 0.0219(12) 0.0137(12) 0.0002(9) 0.0021(10) -0.0010(10)
C51 0.0208(11) 0.0150(10) 0.0189(11) -0.0044(9) -0.0030(9) 0.0010(9)
C52 0.0225(13) 0.0336(14) 0.0272(14) -0.0049(11) -0.0063(11) -0.0041(11)
C53 0.0215(12) 0.0217(12) 0.0246(13) -0.0045(10) -0.0018(10) -0.0063(9)
C54 0.0222(12) 0.0212(12) 0.0232(12) -0.0068(10) 0.0003(10) 0.0031(9)
C55 0.0267(13) 0.0288(13) 0.0293(13) -0.0141(11) 0.0036(11) 0.0027(10)
C56 0.0149(11) 0.0263(12) 0.0171(11) -0.0091(9) 0.0021(9) -0.0055(9)
C57 0.0219(13) 0.0228(12) 0.0124(11) -0.0023(9) 0.0008(9) -0.0053(10)
C58 0.0192(11) 0.0198(11) 0.0211(12) -0.0031(9) -0.0022(9) -0.0030(9)
C59 0.067(2) 0.0223(14) 0.0262(14) -0.0061(11) -0.0152(14) 0.0096(14)
C60 0.0344(15) 0.0249(13) 0.0233(13) -0.0109(10) -0.0064(11) 0.0054(11)
C61 0.0186(13) 0.0486(18) 0.0305(15) -0.0039(13) -0.0086(11) 0.0001(12)
C62 0.058(2) 0.066(3) 0.0354(19) -0.0013(17) -0.0212(17) -0.004(2)
C63 0.095(4) 0.060(3) 0.046(2) 0.007(2) -0.037(2) -0.009(2)
C64 0.060(3) 0.074(3) 0.088(4) -0.021(3) -0.040(3) 0.029(2)
C65 0.042(2) 0.057(2) 0.085(3) -0.017(2) 0.005(2) 0.0158(18)
C66 0.0301(16) 0.047(2) 0.059(2) -0.0148(17) 0.0103(15) 0.0061(14)
C67 0.0195(12) 0.0299(14) 0.0217(13) -0.0046(11) 0.0006(10) -0.0046(10)
C68 0.0088(12) 0.067(2) 0.059(2) -0.0426(19) -0.0028(12) -0.0067(13)
C69 0.0239(16) 0.051(2) 0.098(3) -0.047(2) -0.0084(17) 0.0013(14)
C70 0.032(2) 0.084(3) 0.148(5) -0.082(4) -0.021(3) 0.008(2)
C71 0.044(3) 0.152(6) 0.099(4) -0.094(4) -0.013(3) -0.004(3)
C72 0.0167(17) 0.206(7) 0.072(3) -0.072(4) -0.0023(18) -0.011(3)
C73 0.0197(15) 0.138(4) 0.046(2) -0.047(3) 0.0003(14) -0.010(2)
C74 0.0319(14) 0.0169(12) 0.0284(14) -0.0097(10) 0.0056(11) 0.0004(10)
C75 0.0391(17) 0.0266(15) 0.0347(16) -0.0022(12) 0.0033(13) 0.0081(12)
C76 0.056(2) 0.0238(15) 0.054(2) -0.0016(14) 0.0226(17) 0.0013(14)
C77 0.0431(18) 0.0221(14) 0.072(2) -0.0178(15) 0.0248(17) -0.0099(13)
C78 0.0318(15) 0.0321(16) 0.057(2) -0.0252(15) 0.0074(14) -0.0078(12)
C79 0.0314(14) 0.0226(13) 0.0363(16) -0.0109(12) 0.0033(12) -0.0030(11)
C80 0.0258(13) 0.0266(13) 0.0115(11) -0.0019(9) 0.0017(9) -0.0062(10)
C81 0.0276(13) 0.0185(11) 0.0184(11) -0.0075(9) 0.0029(10) -0.0058(9)
C82 0.0322(13) 0.0153(11) 0.0186(11) -0.0065(9) 0.0008(10) -0.0012(9)
C83 0.0436(16) 0.0149(11) 0.0224(13) -0.0052(10) 0.0093(12) -0.0048(11)
C84 0.0346(15) 0.0203(12) 0.0389(16) -0.0130(11) 0.0153(12) -0.0109(11)
C85 0.0284(14) 0.0379(16) 0.0378(16) -0.0105(13) 0.0010(12) -0.0085(12)
C86 0.0298(14) 0.0339(15) 0.0228(13) -0.0028(11) -0.0006(11) -0.0076(11)
C87 0.0308(13) 0.0167(11) 0.0228(12) -0.0079(9) -0.0008(10) 0.0037(10)
C88 0.0277(13) 0.0237(13) 0.0234(13) -0.0058(10) 0.0046(10) -0.0020(10)
C89 0.0428(17) 0.0297(15) 0.0181(13) -0.0063(11) -0.0007(12) 0.0017(12)
C90 0.0339(15) 0.0334(15) 0.0384(16) -0.0175(13) -0.0076(13) -0.0021(12)
C91 0.0346(16) 0.0327(15) 0.0381(16) -0.0123(13) 0.0085(13) -0.0085(12)
C92 0.0391(16) 0.0233(13) 0.0240(13) -0.0073(11) 0.0078(12) -0.0043(11)
N1 0.0177(10) 0.0164(9) 0.0245(10) -0.0064(8) 0.0022(8) -0.0011(8)
N2 0.0196(10) 0.0161(9) 0.0181(10) -0.0030(8) -0.0018(8) 0.0026(7)
N3 0.0191(9) 0.0137(9) 0.0166(9) -0.0047(7) -0.0006(8) -0.0013(7)
N4 0.0172(9) 0.0140(9) 0.0177(9) -0.0052(7) -0.0015(8) 0.0001(7)
N5 0.0596(18) 0.0409(15) 0.0254(13) -0.0041(11) 0.0067(12) 0.0063(13)
N6 0.0155(9) 0.0245(10) 0.0167(10) -0.0066(8) -0.0011(8) -0.0007(8)
N7 0.0160(9) 0.0206(10) 0.0157(9) -0.0013(8) -0.0017(7) -0.0022(7)
N8 0.0219(10) 0.0169(10) 0.0185(10) -0.0054(8) -0.0003(8) -0.0005(8)
N9 0.0315(12) 0.0169(10) 0.0172(10) -0.0055(8) -0.0034(8) 0.0018(8)
N10 0.0352(13) 0.0458(15) 0.0196(12) -0.0011(10) 0.0011(10) -0.0069(11)
O1 0.0286(10) 0.0257(9) 0.0300(10) -0.0101(8) 0.0134(8) -0.0037(7)
O2 0.0328(10) 0.0271(9) 0.0176(8) -0.0034(7) -0.0060(7) 0.0032(8)
O3 0.0219(8) 0.0190(8) 0.0170(8) -0.0044(7) 0.0036(7) -0.0014(6)
O4 0.0253(9) 0.0143(8) 0.0208(8) -0.0047(6) -0.0003(7) -0.0003(6)
O5 0.0176(8) 0.0385(11) 0.0217(9) -0.0065(8) 0.0042(7) -0.0076(7)
O6 0.0198(8) 0.0283(9) 0.0182(8) -0.0032(7) -0.0046(7) -0.0017(7)
O7 0.0255(9) 0.0280(9) 0.0169(8) -0.0087(7) 0.0040(7) -0.0014(7)
O8 0.0359(10) 0.0180(9) 0.0209(9) -0.0014(7) -0.0039(8) 0.0008(7)
Zn1 0.01702(13) 0.01356(13) 0.01417(13) -0.00264(10) -0.00048(10) -0.00041(10)
Zn2 0.01823(13) 0.01788(14) 0.01237(13) -0.00273(10) -0.00015(10) -0.00038(10)

loop_
_atom_type_symbol
_atom_type_description
_atom_type_scat_dispersion_real
_atom_type_scat_dispersion_imag
_atom_type_scat_source
C C 0.0033 0.0016 'International Tables Vol C Tables 4.2.6.8 and 6.1.1.4'
H H 0.0000 0.0000 'International Tables Vol C Tables 4.2.6.8 and 6.1.1.4'
N N 0.0061 0.0033 'International Tables Vol C Tables 4.2.6.8 and 6.1.1.4'
O O 0.0106 0.0060 'International Tables Vol C Tables 4.2.6.8 and 6.1.1.4'
Zn Zn 0.2839 1.4301 'International Tables Vol C Tables 4.2.6.8 and 6.1.1.4'

loop_
_geom_angle_atom_site_label_1
_geom_angle_atom_site_label_2
_geom_angle_atom_site_label_3
_geom_angle
_geom_angle_site_symmetry_1
_geom_angle_site_symmetry_3
_geom_angle_publ_flag
N1 C1 C15 109.5(2) . . ?
N1 C1 C2 102.4(2) . . ?
C15 C1 C2 115.2(2) . . ?
N1 C1 H1 109.8 . . ?
C15 C1 H1 109.8 . . ?
C2 C1 H1 109.8 . . ?
O1 C2 C1 105.4(2) . . ?
O1 C2 H2A 110.7 . . ?
C1 C2 H2A 110.7 . . ?
O1 C2 H2B 110.7 . . ?
C1 C2 H2B 110.7 . . ?
H2A C2 H2B 108.8 . . ?
N1 C3 O1 116.3(2) . . ?
N1 C3 C4 127.8(2) . . ?
O1 C3 C4 115.8(2) . . ?
C5 C4 C21 119.6(3) . . ?
C5 C4 C3 121.8(2) . . ?
C21 C4 C3 118.6(3) . . ?
N2 C5 O2 115.6(2) . . ?
N2 C5 C4 128.3(2) . . ?
O2 C5 C4 116.1(2) . . ?
O2 C6 C7 105.2(2) . . ?
O2 C6 H6A 110.7 . . ?
C7 C6 H6A 110.7 . . ?
O2 C6 H6B 110.7 . . ?
C7 C6 H6B 110.7 . . ?
H6A C6 H6B 108.8 . . ?
N2 C7 C22 110.87(19) . . ?
N2 C7 C6 102.2(2) . . ?
C22 C7 C6 114.8(2) . . ?
N2 C7 H7 109.6 . . ?
C22 C7 H7 109.6 . . ?
C6 C7 H7 109.6 . . ?
N3 C8 C28 113.57(19) . . ?
N3 C8 C9 101.27(18) . . ?
C28 C8 C9 111.32(19) . . ?
N3 C8 H8 110.1 . . ?
C28 C8 H8 110.1 . . ?
C9 C8 H8 110.1 . . ?
O3 C9 C8 103.09(18) . . ?
O3 C9 H9A 111.1 . . ?
C8 C9 H9A 111.1 . . ?
O3 C9 H9B 111.1 . . ?
C8 C9 H9B 111.1 . . ?
H9A C9 H9B 109.1 . . ?
N3 C10 O3 113.3(2) . . ?
N3 C10 C11 130.3(2) . . ?
O3 C10 C11 116.4(2) . . ?
C10 C11 C12 119.8(2) . . ?
C10 C11 C34 121.4(2) . . ?
C12 C11 C34 118.8(2) . . ?
N4 C12 O4 114.6(2) . . ?
N4 C12 C11 129.3(2) . . ?
O4 C12 C11 116.0(2) . . ?
O4 C13 C14 104.15(19) . . ?
O4 C13 H13A 110.9 . . ?
C14 C13 H13A 110.9 . . ?
O4 C13 H13B 110.9 . . ?
C14 C13 H13B 110.9 . . ?
H13A C13 H13B 108.9 . . ?
N4 C14 C41 110.75(19) . . ?
N4 C14 C13 101.98(19) . . ?
C41 C14 C13 113.1(2) . . ?
N4 C14 H14 110.2 . . ?
C41 C14 H14 110.2 . . ?
C13 C14 H14 110.2 . . ?
C16 C15 C20 119.0(2) . . ?
C16 C15 C1 120.7(2) . . ?
C20 C15 C1 120.2(2) . . ?
C15 C16 C17 120.8(3) . . ?
C15 C16 H16 119.6 . . ?
C17 C16 H16 119.6 . . ?
C18 C17 C16 119.9(3) . . ?
C18 C17 H17 120.1 . . ?
C16 C17 H17 120.1 . . ?
C17 C18 C19 119.8(3) . . ?
C17 C18 H18 120.1 . . ?
C19 C18 H18 120.1 . . ?
C20 C19 C18 120.2(3) . . ?
C20 C19 H19 119.9 . . ?
C18 C19 H19 119.9 . . ?
C19 C20 C15 120.4(2) . . ?
C19 C20 H20 119.8 . . ?
C15 C20 H20 119.8 . . ?
N5 C21 C4 178.5(3) . . ?
C27 C22 C23 119.3(2) . . ?
C27 C22 C7 120.0(2) . . ?
C23 C22 C7 120.7(2) . . ?
C24 C23 C22 120.8(2) . . ?
C24 C23 H23 119.6 . . ?
C22 C23 H23 119.6 . . ?
C25 C24 C23 119.8(3) . . ?
C25 C24 H24 120.1 . . ?
C23 C24 H24 120.1 . . ?
C24 C25 C26 120.1(3) . . ?
C24 C25 H25 120.0 . . ?
C26 C25 H25 120.0 . . ?
C25 C26 C27 120.1(3) . . ?
C25 C26 H26 119.9 . . ?
C27 C26 H26 119.9 . . ?
C22 C27 C26 119.9(3) . . ?
C22 C27 H27 120.0 . . ?
C26 C27 H27 120.0 . . ?
C29 C28 C33 118.7(2) . . ?
C29 C28 C8 122.0(2) . . ?
C33 C28 C8 119.2(2) . . ?
C30 C29 C28 120.3(2) . . ?
C30 C29 H29 119.9 . . ?
C28 C29 H29 119.9 . . ?
C31 C30 C29 120.5(2) . . ?
C31 C30 H30 119.8 . . ?
C29 C30 H30 119.8 . . ?
C30 C31 C32 119.8(2) . . ?
C30 C31 H31 120.1 . . ?
C32 C31 H31 120.1 . . ?
C33 C32 C31 119.7(2) . . ?
C33 C32 H32 120.2 . . ?
C31 C32 H32 120.2 . . ?
C32 C33 C28 121.1(2) . . ?
C32 C33 H33 119.5 . . ?
C28 C33 H33 119.5 . . ?
C11 C34 C35 116.1(2) . . ?
C11 C34 H34A 108.3 . . ?
C35 C34 H34A 108.3 . . ?
C11 C34 H34B 108.3 . . ?
C35 C34 H34B 108.3 . . ?
H34A C34 H34B 107.4 . . ?
C36 C35 C40 118.3(2) . . ?
C36 C35 C34 122.3(2) . . ?
C40 C35 C34 119.5(2) . . ?
C35 C36 C37 119.9(3) . . ?
C35 C36 H36 120.1 . . ?
C37 C36 H36 120.1 . . ?
C38 C37 C36 121.0(3) . . ?
C38 C37 H37 119.5 . . ?
C36 C37 H37 119.5 . . ?
C39 C38 C37 119.6(3) . . ?
C39 C38 H38 120.2 . . ?
C37 C38 H38 120.2 . . ?
C38 C39 C40 119.8(3) . . ?
C38 C39 H39 120.1 . . ?
C40 C39 H39 120.1 . . ?
C39 C40 C35 121.4(3) . . ?
C39 C40 H40 119.3 . . ?
C35 C40 H40 119.3 . . ?
C46 C41 C42 119.2(2) . . ?
C46 C41 C14 120.7(2) . . ?
C42 C41 C14 120.0(2) . . ?
C43 C42 C41 120.3(3) . . ?
C43 C42 H42 119.8 . . ?
C41 C42 H42 119.8 . . ?
C44 C43 C42 120.4(3) . . ?
C44 C43 H43 119.8 . . ?
C42 C43 H43 119.8 . . ?
C45 C44 C43 119.7(3) . . ?
C45 C44 H44 120.2 . . ?
C43 C44 H44 120.2 . . ?
C44 C45 C46 120.2(3) . . ?
C44 C45 H45 119.9 . . ?
C46 C45 H45 119.9 . . ?
C41 C46 C45 120.2(3) . . ?
C41 C46 H46 119.9 . . ?
C45 C46 H46 119.9 . . ?
N6 C47 C61 108.8(2) . . ?
N6 C47 C48 102.5(2) . . ?
C61 C47 C48 115.4(2) . . ?
N6 C47 H47 109.9 . . ?
C61 C47 H47 109.9 . . ?
C48 C47 H47 109.9 . . ?
O5 C48 C47 104.53(19) . . ?
O5 C48 H48A 110.8 . . ?
C47 C48 H48A 110.8 . . ?
O5 C48 H48B 110.8 . . ?
C47 C48 H48B 110.8 . . ?
H48A C48 H48B 108.9 . . ?
N6 C49 O5 116.0(2) . . ?
N6 C49 C50 127.8(2) . . ?
O5 C49 C50 116.3(2) . . ?
C51 C50 C49 122.0(2) . . ?
C51 C50 C67 119.5(2) . . ?
C49 C50 C67 118.5(2) . . ?
N7 C51 O6 116.2(2) . . ?
N7 C51 C50 127.6(2) . . ?
O6 C51 C50 116.3(2) . . ?
O6 C52 C53 105.27(19) . . ?
O6 C52 H52A 110.7 . . ?
C53 C52 H52A 110.7 . . ?
O6 C52 H52B 110.7 . . ?
C53 C52 H52B 110.7 . . ?
H52A C52 H52B 108.8 . . ?
N7 C53 C68 108.9(2) . . ?
N7 C53 C52 102.2(2) . . ?
C68 C53 C52 115.4(2) . . ?
N7 C53 H53 110.0 . . ?
C68 C53 H53 110.0 . . ?
C52 C53 H53 110.0 . . ?
N8 C54 C74 109.5(2) . . ?
N8 C54 C55 101.7(2) . . ?
C74 C54 C55 115.6(2) . . ?
N8 C54 H54 109.9 . . ?
C74 C54 H54 109.9 . . ?
C55 C54 H54 109.9 . . ?
O7 C55 C54 104.5(2) . . ?
O7 C55 H55A 110.9 . . ?
C54 C55 H55A 110.9 . . ?
O7 C55 H55B 110.9 . . ?
C54 C55 H55B 110.9 . . ?
H55A C55 H55B 108.9 . . ?
N8 C56 O7 113.4(2) . . ?
N8 C56 C57 129.3(2) . . ?
O7 C56 C57 117.4(2) . . ?
C56 C57 C58 120.7(2) . . ?
C56 C57 C80 120.3(2) . . ?
C58 C57 C80 118.7(2) . . ?
N9 C58 O8 114.7(2) . . ?
N9 C58 C57 128.4(2) . . ?
O8 C58 C57 116.9(2) . . ?
O8 C59 C60 105.4(2) . . ?
O8 C59 H59A 110.7 . . ?
C60 C59 H59A 110.7 . . ?
O8 C59 H59B 110.7 . . ?
C60 C59 H59B 110.7 . . ?
H59A C59 H59B 108.8 . . ?
N9 C60 C87 110.5(2) . . ?
N9 C60 C59 102.8(2) . . ?
C87 C60 C59 115.8(2) . . ?
N9 C60 H60 109.1 . . ?
C87 C60 H60 109.1 . . ?
C59 C60 H60 109.1 . . ?
C62 C61 C66 117.1(4) . . ?
C62 C61 C47 122.4(3) . . ?
C66 C61 C47 120.4(3) . . ?
C61 C62 C63 120.5(4) . . ?
C61 C62 H62 119.8 . . ?
C63 C62 H62 119.8 . . ?
C64 C63 C62 119.3(4) . . ?
C64 C63 H63 120.4 . . ?
C62 C63 H63 120.4 . . ?
C65 C64 C63 121.3(4) . . ?
C65 C64 H64 119.3 . . ?
C63 C64 H64 119.3 . . ?
C64 C65 C66 119.5(4) . . ?
C64 C65 H65 120.3 . . ?
C66 C65 H65 120.3 . . ?
C65 C66 C61 122.3(4) . . ?
C65 C66 H66 118.8 . . ?
C61 C66 H66 118.8 . . ?
N10 C67 C50 179.4(3) . . ?
C73 C68 C69 119.5(4) . . ?
C73 C68 C53 120.9(4) . . ?
C69 C68 C53 119.4(3) . . ?
C70 C69 C68 121.5(5) . . ?
C70 C69 H69 119.2 . . ?
C68 C69 H69 119.2 . . ?
C71 C70 C69 118.0(6) . . ?
C71 C70 H70 121.0 . . ?
C69 C70 H70 121.0 . . ?
C70 C71 C72 124.8(5) . . ?
C70 C71 H71 117.6 . . ?
C72 C71 H71 117.6 . . ?
C71 C72 C73 117.0(5) . . ?
C71 C72 H72 121.5 . . ?
C73 C72 H72 121.5 . . ?
C68 C73 C72 119.1(5) . . ?
C68 C73 H73 120.5 . . ?
C72 C73 H73 120.5 . . ?
C75 C74 C79 118.8(3) . . ?
C75 C74 C54 119.8(3) . . ?
C79 C74 C54 121.3(2) . . ?
C74 C75 C76 120.6(3) . . ?
C74 C75 H75 119.7 . . ?
C76 C75 H75 119.7 . . ?
C77 C76 C75 120.0(3) . . ?
C77 C76 H76 120.0 . . ?
C75 C76 H76 120.0 . . ?
C76 C77 C78 120.1(3) . . ?
C76 C77 H77 119.9 . . ?
C78 C77 H77 119.9 . . ?
C77 C78 C79 119.4(3) . . ?
C77 C78 H78 120.3 . . ?
C79 C78 H78 120.3 . . ?
C74 C79 C78 121.0(3) . . ?
C74 C79 H79 119.5 . . ?
C78 C79 H79 119.5 . . ?
C57 C80 C81 115.8(2) . . ?
C57 C80 H80A 108.3 . . ?
C81 C80 H80A 108.3 . . ?
C57 C80 H80B 108.3 . . ?
C81 C80 H80B 108.3 . . ?
H80A C80 H80B 107.4 . . ?
C86 C81 C82 118.3(2) . . ?
C86 C81 C80 122.5(2) . . ?
C82 C81 C80 119.1(2) . . ?
C83 C82 C81 121.0(3) . . ?
C83 C82 H82 119.5 . . ?
C81 C82 H82 119.5 . . ?
C82 C83 C84 120.4(2) . . ?
C82 C83 H83 119.8 . . ?
C84 C83 H83 119.8 . . ?
C85 C84 C83 119.4(3) . . ?
C85 C84 H84 120.3 . . ?
C83 C84 H84 120.3 . . ?
C84 C85 C86 120.8(3) . . ?
C84 C85 H85 119.6 . . ?
C86 C85 H85 119.6 . . ?
C81 C86 C85 120.1(3) . . ?
C81 C86 H86 119.9 . . ?
C85 C86 H86 119.9 . . ?
C92 C87 C88 119.2(2) . . ?
C92 C87 C60 121.5(2) . . ?
C88 C87 C60 119.3(2) . . ?
C89 C88 C87 120.5(3) . . ?
C89 C88 H88 119.8 . . ?
C87 C88 H88 119.8 . . ?
C88 C89 C90 120.5(3) . . ?
C88 C89 H89 119.7 . . ?
C90 C89 H89 119.7 . . ?
C89 C90 C91 119.2(3) . . ?
C89 C90 H90 120.4 . . ?
C91 C90 H90 120.4 . . ?
C92 C91 C90 119.9(3) . . ?
C92 C91 H91 120.0 . . ?
C90 C91 H91 120.0 . . ?
C87 C92 C91 120.7(3) . . ?
C87 C92 H92 119.6 . . ?
C91 C92 H92 119.6 . . ?
C3 N1 C1 107.9(2) . . ?
C3 N1 Zn1 122.41(17) . . ?
C1 N1 Zn1 127.89(17) . . ?
C5 N2 C7 108.6(2) . . ?
C5 N2 Zn1 122.23(17) . . ?
C7 N2 Zn1 128.68(15) . . ?
C10 N3 C8 107.96(19) . . ?
C10 N3 Zn1 122.59(16) . . ?
C8 N3 Zn1 129.44(15) . . ?
C12 N4 C14 108.7(2) . . ?
C12 N4 Zn1 123.58(16) . . ?
C14 N4 Zn1 127.02(15) . . ?
C49 N6 C47 108.0(2) . . ?
C49 N6 Zn2 124.56(17) . . ?
C47 N6 Zn2 127.17(16) . . ?
C51 N7 C53 108.5(2) . . ?
C51 N7 Zn2 125.08(17) . . ?
C53 N7 Zn2 126.37(16) . . ?
C56 N8 C54 109.0(2) . . ?
C56 N8 Zn2 122.46(17) . . ?
C54 N8 Zn2 127.32(16) . . ?
C58 N9 C60 109.2(2) . . ?
C58 N9 Zn2 123.54(17) . . ?
C60 N9 Zn2 126.67(17) . . ?
C3 O1 C2 106.6(2) . . ?
C5 O2 C6 106.48(19) . . ?
C10 O3 C9 106.02(18) . . ?
C12 O4 C13 107.15(18) . . ?
C49 O5 C48 106.64(19) . . ?
C51 O6 C52 106.83(19) . . ?
C56 O7 C55 107.00(19) . . ?
C58 O8 C59 107.69(19) . . ?
N3 Zn1 N4 94.16(8) . . ?
N3 Zn1 N2 119.38(8) . . ?
N4 Zn1 N2 113.25(8) . . ?
N3 Zn1 N1 127.61(8) . . ?
N4 Zn1 N1 110.39(8) . . ?
N2 Zn1 N1 92.93(8) . . ?
N8 Zn2 N9 94.16(8) . . ?
N8 Zn2 N7 122.54(8) . . ?
N9 Zn2 N7 117.56(9) . . ?
N8 Zn2 N6 116.46(8) . . ?
N9 Zn2 N6 115.19(9) . . ?
N7 Zn2 N6 92.83(8) . . ?

loop_
_geom_bond_atom_site_label_1
_geom_bond_atom_site_label_2
_geom_bond_distance
_geom_bond_site_symmetry_2
_geom_bond_publ_flag
C1 N1 1.484(3) . ?
C1 C15 1.513(3) . ?
C1 C2 1.534(4) . ?
C1 H1 1.0000 . ?
C2 O1 1.440(4) . ?
C2 H2A 0.9900 . ?
C2 H2B 0.9900 . ?
C3 N1 1.302(3) . ?
C3 O1 1.351(3) . ?
C3 C4 1.428(4) . ?
C4 C5 1.416(4) . ?
C4 C21 1.420(4) . ?
C5 N2 1.302(3) . ?
C5 O2 1.363(3) . ?
C6 O2 1.452(3) . ?
C6 C7 1.533(3) . ?
C6 H6A 0.9900 . ?
C6 H6B 0.9900 . ?
C7 N2 1.486(3) . ?
C7 C22 1.517(3) . ?
C7 H7 1.0000 . ?
C8 N3 1.477(3) . ?
C8 C28 1.522(3) . ?
C8 C9 1.528(3) . ?
C8 H8 1.0000 . ?
C9 O3 1.449(3) . ?
C9 H9A 0.9900 . ?
C9 H9B 0.9900 . ?
C10 N3 1.331(3) . ?
C10 O3 1.364(3) . ?
C10 C11 1.400(3) . ?
C11 C12 1.411(3) . ?
C11 C34 1.516(3) . ?
C12 N4 1.307(3) . ?
C12 O4 1.366(3) . ?
C13 O4 1.448(3) . ?
C13 C14 1.545(3) . ?
C13 H13A 0.9900 . ?
C13 H13B 0.9900 . ?
C14 N4 1.474(3) . ?
C14 C41 1.517(3) . ?
C14 H14 1.0000 . ?
C15 C16 1.379(4) . ?
C15 C20 1.402(3) . ?
C16 C17 1.391(5) . ?
C16 H16 0.9500 . ?
C17 C18 1.384(5) . ?
C17 H17 0.9500 . ?
C18 C19 1.387(4) . ?
C18 H18 0.9500 . ?
C19 C20 1.379(4) . ?
C19 H19 0.9500 . ?
C20 H20 0.9500 . ?
C21 N5 1.142(4) . ?
C22 C27 1.389(4) . ?
C22 C23 1.390(3) . ?
C23 C24 1.387(4) . ?
C23 H23 0.9500 . ?
C24 C25 1.383(4) . ?
C24 H24 0.9500 . ?
C25 C26 1.385(5) . ?
C25 H25 0.9500 . ?
C26 C27 1.398(4) . ?
C26 H26 0.9500 . ?
C27 H27 0.9500 . ?
C28 C29 1.396(3) . ?
C28 C33 1.396(3) . ?
C29 C30 1.387(4) . ?
C29 H29 0.9500 . ?
C30 C31 1.377(4) . ?
C30 H30 0.9500 . ?
C31 C32 1.397(4) . ?
C31 H31 0.9500 . ?
C32 C33 1.377(4) . ?
C32 H32 0.9500 . ?
C33 H33 0.9500 . ?
C34 C35 1.521(3) . ?
C34 H34A 0.9900 . ?
C34 H34B 0.9900 . ?
C35 C36 1.385(4) . ?
C35 C40 1.392(4) . ?
C36 C37 1.393(5) . ?
C36 H36 0.9500 . ?
C37 C38 1.376(5) . ?
C37 H37 0.9500 . ?
C38 C39 1.370(5) . ?
C38 H38 0.9500 . ?
C39 C40 1.386(4) . ?
C39 H39 0.9500 . ?
C40 H40 0.9500 . ?
C41 C46 1.381(4) . ?
C41 C42 1.397(4) . ?
C42 C43 1.387(4) . ?
C42 H42 0.9500 . ?
C43 C44 1.383(5) . ?
C43 H43 0.9500 . ?
C44 C45 1.381(5) . ?
C44 H44 0.9500 . ?
C45 C46 1.403(4) . ?
C45 H45 0.9500 . ?
C46 H46 0.9500 . ?
C47 N6 1.482(3) . ?
C47 C61 1.520(4) . ?
C47 C48 1.525(4) . ?
C47 H47 1.0000 . ?
C48 O5 1.453(3) . ?
C48 H48A 0.9900 . ?
C48 H48B 0.9900 . ?
C49 N6 1.298(3) . ?
C49 O5 1.348(3) . ?
C49 C50 1.417(4) . ?
C50 C51 1.417(4) . ?
C50 C67 1.423(3) . ?
C51 N7 1.298(3) . ?
C51 O6 1.350(3) . ?
C52 O6 1.445(3) . ?
C52 C53 1.541(4) . ?
C52 H52A 0.9900 . ?
C52 H52B 0.9900 . ?
C53 N7 1.482(3) . ?
C53 C68 1.509(4) . ?
C53 H53 1.0000 . ?
C54 N8 1.481(3) . ?
C54 C74 1.523(4) . ?
C54 C55 1.532(4) . ?
C54 H54 1.0000 . ?
C55 O7 1.452(3) . ?
C55 H55A 0.9900 . ?
C55 H55B 0.9900 . ?
C56 N8 1.325(3) . ?
C56 O7 1.372(3) . ?
C56 C57 1.399(4) . ?
C57 C58 1.407(4) . ?
C57 C80 1.515(3) . ?
C58 N9 1.309(3) . ?
C58 O8 1.359(3) . ?
C59 O8 1.444(3) . ?
C59 C60 1.532(4) . ?
C59 H59A 0.9900 . ?
C59 H59B 0.9900 . ?
C60 N9 1.477(3) . ?
C60 C87 1.527(4) . ?
C60 H60 1.0000 . ?
C61 C62 1.373(5) . ?
C61 C66 1.404(5) . ?
C62 C63 1.434(6) . ?
C62 H62 0.9500 . ?
C63 C64 1.363(7) . ?
C63 H63 0.9500 . ?
C64 C65 1.350(7) . ?
C64 H64 0.9500 . ?
C65 C66 1.382(5) . ?
C65 H65 0.9500 . ?
C66 H66 0.9500 . ?
C67 N10 1.143(4) . ?
C68 C73 1.366(5) . ?
C68 C69 1.408(6) . ?
C69 C70 1.383(6) . ?
C69 H69 0.9500 . ?
C70 C71 1.336(9) . ?
C70 H70 0.9500 . ?
C71 C72 1.371(9) . ?
C71 H71 0.9500 . ?
C72 C73 1.461(7) . ?
C72 H72 0.9500 . ?
C73 H73 0.9500 . ?
C74 C75 1.374(4) . ?
C74 C79 1.385(4) . ?
C75 C76 1.396(5) . ?
C75 H75 0.9500 . ?
C76 C77 1.373(6) . ?
C76 H76 0.9500 . ?
C77 C78 1.382(5) . ?
C77 H77 0.9500 . ?
C78 C79 1.393(4) . ?
C78 H78 0.9500 . ?
C79 H79 0.9500 . ?
C80 C81 1.523(3) . ?
C80 H80A 0.9900 . ?
C80 H80B 0.9900 . ?
C81 C86 1.388(4) . ?
C81 C82 1.397(3) . ?
C82 C83 1.383(4) . ?
C82 H82 0.9500 . ?
C83 C84 1.383(4) . ?
C83 H83 0.9500 . ?
C84 C85 1.372(4) . ?
C84 H84 0.9500 . ?
C85 C86 1.402(4) . ?
C85 H85 0.9500 . ?
C86 H86 0.9500 . ?
C87 C92 1.380(4) . ?
C87 C88 1.388(4) . ?
C88 C89 1.379(4) . ?
C88 H88 0.9500 . ?
C89 C90 1.383(4) . ?
C89 H89 0.9500 . ?
C90 C91 1.394(4) . ?
C90 H90 0.9500 . ?
C91 C92 1.385(4) . ?
C91 H91 0.9500 . ?
C92 H92 0.9500 . ?
N1 Zn1 2.001(2) . ?
N2 Zn1 1.9959(19) . ?
N3 Zn1 1.955(2) . ?
N4 Zn1 1.975(2) . ?
N6 Zn2 1.989(2) . ?
N7 Zn2 1.9746(19) . ?
N8 Zn2 1.954(2) . ?
N9 Zn2 1.956(2) . ?

loop_
_geom_torsion_atom_site_label_1
_geom_torsion_atom_site_label_2
_geom_torsion_atom_site_label_3
_geom_torsion_atom_site_label_4
_geom_torsion
_geom_torsion_site_symmetry_1
_geom_torsion_site_symmetry_2
_geom_torsion_site_symmetry_3
_geom_torsion_site_symmetry_4
_geom_torsion_publ_flag
N1 C1 C2 O1 -12.0(2) . . . . ?
C15 C1 C2 O1 106.8(2) . . . . ?
N1 C3 C4 C5 7.0(4) . . . . ?
O1 C3 C4 C5 -174.6(2) . . . . ?
N1 C3 C4 C21 -173.7(2) . . . . ?
O1 C3 C4 C21 4.7(4) . . . . ?
C21 C4 C5 N2 174.8(3) . . . . ?
C3 C4 C5 N2 -6.0(4) . . . . ?
C21 C4 C5 O2 -6.2(4) . . . . ?
C3 C4 C5 O2 173.1(2) . . . . ?
O2 C6 C7 N2 -13.3(2) . . . . ?
O2 C6 C7 C22 106.8(2) . . . . ?
N3 C8 C9 O3 27.6(2) . . . . ?
C28 C8 C9 O3 -93.5(2) . . . . ?
N3 C10 C11 C12 -6.1(4) . . . . ?
O3 C10 C11 C12 174.3(2) . . . . ?
N3 C10 C11 C34 177.5(2) . . . . ?
O3 C10 C11 C34 -2.1(3) . . . . ?
C10 C11 C12 N4 2.1(4) . . . . ?
C34 C11 C12 N4 178.5(2) . . . . ?
C10 C11 C12 O4 -173.8(2) . . . . ?
C34 C11 C12 O4 2.6(3) . . . . ?
O4 C13 C14 N4 17.9(2) . . . . ?
O4 C13 C14 C41 -101.1(2) . . . . ?
N1 C1 C15 C16 -112.0(3) . . . . ?
C2 C1 C15 C16 133.3(3) . . . . ?
N1 C1 C15 C20 64.3(3) . . . . ?
C2 C1 C15 C20 -50.5(3) . . . . ?
C20 C15 C16 C17 -0.7(4) . . . . ?
C1 C15 C16 C17 175.6(3) . . . . ?
C15 C16 C17 C18 0.4(5) . . . . ?
C16 C17 C18 C19 0.7(5) . . . . ?
C17 C18 C19 C20 -1.5(4) . . . . ?
C18 C19 C20 C15 1.2(4) . . . . ?
C16 C15 C20 C19 -0.1(4) . . . . ?
C1 C15 C20 C19 -176.4(2) . . . . ?
C5 C4 C21 N5 -95(14) . . . . ?
C3 C4 C21 N5 86(14) . . . . ?
N2 C7 C22 C27 -115.6(2) . . . . ?
C6 C7 C22 C27 129.1(3) . . . . ?
N2 C7 C22 C23 63.0(3) . . . . ?
C6 C7 C22 C23 -52.2(3) . . . . ?
C27 C22 C23 C24 0.2(4) . . . . ?
C7 C22 C23 C24 -178.5(2) . . . . ?
C22 C23 C24 C25 0.6(4) . . . . ?
C23 C24 C25 C26 -0.5(4) . . . . ?
C24 C25 C26 C27 -0.3(5) . . . . ?
C23 C22 C27 C26 -1.0(4) . . . . ?
C7 C22 C27 C26 177.7(2) . . . . ?
C25 C26 C27 C22 1.1(4) . . . . ?
N3 C8 C28 C29 -21.9(3) . . . . ?
C9 C8 C28 C29 91.6(3) . . . . ?
N3 C8 C28 C33 162.0(2) . . . . ?
C9 C8 C28 C33 -84.5(3) . . . . ?
C33 C28 C29 C30 -0.3(4) . . . . ?
C8 C28 C29 C30 -176.5(2) . . . . ?
C28 C29 C30 C31 0.6(4) . . . . ?
C29 C30 C31 C32 -0.4(4) . . . . ?
C30 C31 C32 C33 0.0(4) . . . . ?
C31 C32 C33 C28 0.3(4) . . . . ?
C29 C28 C33 C32 -0.1(4) . . . . ?
C8 C28 C33 C32 176.2(2) . . . . ?
C10 C11 C34 C35 116.3(3) . . . . ?
C12 C11 C34 C35 -60.1(3) . . . . ?
C11 C34 C35 C36 -39.0(3) . . . . ?
C11 C34 C35 C40 141.1(2) . . . . ?
C40 C35 C36 C37 -1.0(4) . . . . ?
C34 C35 C36 C37 179.1(3) . . . . ?
C35 C36 C37 C38 0.4(5) . . . . ?
C36 C37 C38 C39 0.9(5) . . . . ?
C37 C38 C39 C40 -1.5(5) . . . . ?
C38 C39 C40 C35 0.8(5) . . . . ?
C36 C35 C40 C39 0.4(4) . . . . ?
C34 C35 C40 C39 -179.7(3) . . . . ?
N4 C14 C41 C46 138.0(2) . . . . ?
C13 C14 C41 C46 -108.3(3) . . . . ?
N4 C14 C41 C42 -43.8(3) . . . . ?
C13 C14 C41 C42 69.9(3) . . . . ?
C46 C41 C42 C43 0.2(4) . . . . ?
C14 C41 C42 C43 -178.0(2) . . . . ?
C41 C42 C43 C44 -0.1(4) . . . . ?
C42 C43 C44 C45 -0.2(4) . . . . ?
C43 C44 C45 C46 0.4(5) . . . . ?
C42 C41 C46 C45 0.0(4) . . . . ?
C14 C41 C46 C45 178.3(2) . . . . ?
C44 C45 C46 C41 -0.3(5) . . . . ?
N6 C47 C48 O5 -15.3(3) . . . . ?
C61 C47 C48 O5 102.9(3) . . . . ?
N6 C49 C50 C51 3.3(4) . . . . ?
O5 C49 C50 C51 -178.0(2) . . . . ?
N6 C49 C50 C67 -176.3(3) . . . . ?
O5 C49 C50 C67 2.4(4) . . . . ?
C49 C50 C51 N7 -1.3(4) . . . . ?
C67 C50 C51 N7 178.3(2) . . . . ?
C49 C50 C51 O6 178.3(2) . . . . ?
C67 C50 C51 O6 -2.1(3) . . . . ?
O6 C52 C53 N7 -9.8(3) . . . . ?
O6 C52 C53 C68 108.3(2) . . . . ?
N8 C54 C55 O7 20.6(2) . . . . ?
C74 C54 C55 O7 -97.9(2) . . . . ?
N8 C56 C57 C58 -3.7(4) . . . . ?
O7 C56 C57 C58 176.8(2) . . . . ?
N8 C56 C57 C80 -177.9(2) . . . . ?
O7 C56 C57 C80 2.6(3) . . . . ?
C56 C57 C58 N9 3.2(4) . . . . ?
C80 C57 C58 N9 177.5(2) . . . . ?
C56 C57 C58 O8 -176.9(2) . . . . ?
C80 C57 C58 O8 -2.6(3) . . . . ?
O8 C59 C60 N9 -3.5(3) . . . . ?
O8 C59 C60 C87 -124.1(3) . . . . ?
N6 C47 C61 C62 -102.6(3) . . . . ?
C48 C47 C61 C62 142.9(3) . . . . ?
N6 C47 C61 C66 73.5(3) . . . . ?
C48 C47 C61 C66 -41.0(4) . . . . ?
C66 C61 C62 C63 2.3(5) . . . . ?
C47 C61 C62 C63 178.6(3) . . . . ?
C61 C62 C63 C64 -1.7(7) . . . . ?
C62 C63 C64 C65 -0.2(8) . . . . ?
C63 C64 C65 C66 1.4(7) . . . . ?
C64 C65 C66 C61 -0.8(6) . . . . ?
C62 C61 C66 C65 -1.1(5) . . . . ?
C47 C61 C66 C65 -177.4(3) . . . . ?
C51 C50 C67 N10 -156(28) . . . . ?
C49 C50 C67 N10 24(28) . . . . ?
N7 C53 C68 C73 -105.5(3) . . . . ?
C52 C53 C68 C73 140.3(3) . . . . ?
N7 C53 C68 C69 70.5(3) . . . . ?
C52 C53 C68 C69 -43.7(3) . . . . ?
C73 C68 C69 C70 0.9(5) . . . . ?
C53 C68 C69 C70 -175.1(3) . . . . ?
C68 C69 C70 C71 1.1(6) . . . . ?
C69 C70 C71 C72 -2.3(7) . . . . ?
C70 C71 C72 C73 1.5(7) . . . . ?
C69 C68 C73 C72 -1.7(5) . . . . ?
C53 C68 C73 C72 174.2(3) . . . . ?
C71 C72 C73 C68 0.6(5) . . . . ?
N8 C54 C74 C75 103.9(3) . . . . ?
C55 C54 C74 C75 -142.0(3) . . . . ?
N8 C54 C74 C79 -72.9(3) . . . . ?
C55 C54 C74 C79 41.1(3) . . . . ?
C79 C74 C75 C76 1.4(4) . . . . ?
C54 C74 C75 C76 -175.5(3) . . . . ?
C74 C75 C76 C77 -1.7(5) . . . . ?
C75 C76 C77 C78 1.0(5) . . . . ?
C76 C77 C78 C79 0.0(5) . . . . ?
C75 C74 C79 C78 -0.4(4) . . . . ?
C54 C74 C79 C78 176.5(2) . . . . ?
C77 C78 C79 C74 -0.3(4) . . . . ?
C56 C57 C80 C81 89.6(3) . . . . ?
C58 C57 C80 C81 -84.7(3) . . . . ?
C57 C80 C81 C86 -13.8(4) . . . . ?
C57 C80 C81 C82 168.7(2) . . . . ?
C86 C81 C82 C83 -0.6(4) . . . . ?
C80 C81 C82 C83 177.0(2) . . . . ?
C81 C82 C83 C84 0.9(4) . . . . ?
C82 C83 C84 C85 -0.7(4) . . . . ?
C83 C84 C85 C86 0.2(4) . . . . ?
C82 C81 C86 C85 0.1(4) . . . . ?
C80 C81 C86 C85 -177.4(3) . . . . ?
C84 C85 C86 C81 0.1(5) . . . . ?
N9 C60 C87 C92 -73.3(3) . . . . ?
C59 C60 C87 C92 43.1(4) . . . . ?
N9 C60 C87 C88 104.3(3) . . . . ?
C59 C60 C87 C88 -139.3(3) . . . . ?
C92 C87 C88 C89 -1.7(4) . . . . ?
C60 C87 C88 C89 -179.4(2) . . . . ?
C87 C88 C89 C90 0.4(4) . . . . ?
C88 C89 C90 C91 0.7(5) . . . . ?
C89 C90 C91 C92 -0.4(5) . . . . ?
C88 C87 C92 C91 2.0(4) . . . . ?
C60 C87 C92 C91 179.6(3) . . . . ?
C90 C91 C92 C87 -0.9(4) . . . . ?
O1 C3 N1 C1 -2.7(3) . . . . ?
C4 C3 N1 C1 175.6(2) . . . . ?
O1 C3 N1 Zn1 -168.56(15) . . . . ?
C4 C3 N1 Zn1 9.8(3) . . . . ?
C15 C1 N1 C3 -113.6(2) . . . . ?
C2 C1 N1 C3 9.1(2) . . . . ?
C15 C1 N1 Zn1 51.2(3) . . . . ?
C2 C1 N1 Zn1 173.93(16) . . . . ?
O2 C5 N2 C7 -3.6(3) . . . . ?
C4 C5 N2 C7 175.4(2) . . . . ?
O2 C5 N2 Zn1 169.26(15) . . . . ?
C4 C5 N2 Zn1 -11.7(4) . . . . ?
C22 C7 N2 C5 -112.3(2) . . . . ?
C6 C7 N2 C5 10.5(2) . . . . ?
C22 C7 N2 Zn1 75.5(2) . . . . ?
C6 C7 N2 Zn1 -161.71(16) . . . . ?
O3 C10 N3 C8 3.4(3) . . . . ?
C11 C10 N3 C8 -176.2(2) . . . . ?
O3 C10 N3 Zn1 -177.42(15) . . . . ?
C11 C10 N3 Zn1 3.0(4) . . . . ?
C28 C8 N3 C10 99.9(2) . . . . ?
C9 C8 N3 C10 -19.5(2) . . . . ?
C28 C8 N3 Zn1 -79.2(2) . . . . ?
C9 C8 N3 Zn1 161.39(16) . . . . ?
O4 C12 N4 C14 9.1(3) . . . . ?
C11 C12 N4 C14 -166.9(2) . . . . ?
O4 C12 N4 Zn1 -179.92(15) . . . . ?
C11 C12 N4 Zn1 4.2(3) . . . . ?
C41 C14 N4 C12 104.1(2) . . . . ?
C13 C14 N4 C12 -16.6(2) . . . . ?
C41 C14 N4 Zn1 -66.6(2) . . . . ?
C13 C14 N4 Zn1 172.79(15) . . . . ?
O5 C49 N6 C47 -5.4(3) . . . . ?
C50 C49 N6 C47 173.3(2) . . . . ?
O5 C49 N6 Zn2 -179.39(16) . . . . ?
C50 C49 N6 Zn2 -0.7(4) . . . . ?
C61 C47 N6 C49 -109.8(2) . . . . ?
C48 C47 N6 C49 12.8(3) . . . . ?
C61 C47 N6 Zn2 64.0(3) . . . . ?
C48 C47 N6 Zn2 -173.37(17) . . . . ?
O6 C51 N7 C53 -3.4(3) . . . . ?
C50 C51 N7 C53 176.2(2) . . . . ?
O6 C51 N7 Zn2 177.47(15) . . . . ?
C50 C51 N7 Zn2 -3.0(4) . . . . ?
C68 C53 N7 C51 -114.5(3) . . . . ?
C52 C53 N7 C51 8.1(3) . . . . ?
C68 C53 N7 Zn2 64.7(3) . . . . ?
C52 C53 N7 Zn2 -172.76(17) . . . . ?
O7 C56 N8 C54 5.6(3) . . . . ?
C57 C56 N8 C54 -174.0(2) . . . . ?
O7 C56 N8 Zn2 173.85(15) . . . . ?
C57 C56 N8 Zn2 -5.7(4) . . . . ?
C74 C54 N8 C56 106.5(2) . . . . ?
C55 C54 N8 C56 -16.3(3) . . . . ?
C74 C54 N8 Zn2 -61.1(3) . . . . ?
C55 C54 N8 Zn2 176.13(17) . . . . ?
O8 C58 N9 C60 -1.4(3) . . . . ?
C57 C58 N9 C60 178.5(3) . . . . ?
O8 C58 N9 Zn2 -173.30(16) . . . . ?
C57 C58 N9 Zn2 6.6(4) . . . . ?
C87 C60 N9 C58 127.2(2) . . . . ?
C59 C60 N9 C58 3.0(3) . . . . ?
C87 C60 N9 Zn2 -61.2(3) . . . . ?
C59 C60 N9 Zn2 174.6(2) . . . . ?
N1 C3 O1 C2 -5.5(3) . . . . ?
C4 C3 O1 C2 175.9(2) . . . . ?
C1 C2 O1 C3 10.9(2) . . . . ?
N2 C5 O2 C6 -5.6(3) . . . . ?
C4 C5 O2 C6 175.2(2) . . . . ?
C7 C6 O2 C5 11.9(2) . . . . ?
N3 C10 O3 C9 15.5(3) . . . . ?
C11 C10 O3 C9 -164.8(2) . . . . ?
C8 C9 O3 C10 -26.7(2) . . . . ?
N4 C12 O4 C13 3.5(3) . . . . ?
C11 C12 O4 C13 180.0(2) . . . . ?
C14 C13 O4 C12 -13.7(2) . . . . ?
N6 C49 O5 C48 -5.2(3) . . . . ?
C50 C49 O5 C48 176.0(2) . . . . ?
C47 C48 O5 C49 12.9(3) . . . . ?
N7 C51 O6 C52 -3.4(3) . . . . ?
C50 C51 O6 C52 176.9(2) . . . . ?
C53 C52 O6 C51 8.3(3) . . . . ?
N8 C56 O7 C55 8.7(3) . . . . ?
C57 C56 O7 C55 -171.7(2) . . . . ?
C54 C55 O7 C56 -18.4(3) . . . . ?
N9 C58 O8 C59 -1.0(3) . . . . ?
C57 C58 O8 C59 179.1(2) . . . . ?
C60 C59 O8 C58 2.9(3) . . . . ?
C10 N3 Zn1 N4 2.3(2) . . . . ?
C8 N3 Zn1 N4 -178.73(19) . . . . ?
C10 N3 Zn1 N2 121.98(19) . . . . ?
C8 N3 Zn1 N2 -59.1(2) . . . . ?
C10 N3 Zn1 N1 -117.50(19) . . . . ?
C8 N3 Zn1 N1 61.5(2) . . . . ?
C12 N4 Zn1 N3 -5.5(2) . . . . ?
C14 N4 Zn1 N3 163.84(19) . . . . ?
C12 N4 Zn1 N2 -130.01(18) . . . . ?
C14 N4 Zn1 N2 39.3(2) . . . . ?
C12 N4 Zn1 N1 127.34(19) . . . . ?
C14 N4 Zn1 N1 -63.3(2) . . . . ?
C5 N2 Zn1 N3 157.56(17) . . . . ?
C7 N2 Zn1 N3 -31.1(2) . . . . ?
C5 N2 Zn1 N4 -93.02(19) . . . . ?
C7 N2 Zn1 N4 78.3(2) . . . . ?
C5 N2 Zn1 N1 20.67(19) . . . . ?
C7 N2 Zn1 N1 -168.03(19) . . . . ?
C3 N1 Zn1 N3 -151.09(17) . . . . ?
C1 N1 Zn1 N3 46.1(2) . . . . ?
C3 N1 Zn1 N4 96.32(19) . . . . ?
C1 N1 Zn1 N4 -66.5(2) . . . . ?
C3 N1 Zn1 N2 -19.82(19) . . . . ?
C1 N1 Zn1 N2 177.36(19) . . . . ?
C56 N8 Zn2 N9 11.2(2) . . . . ?
C54 N8 Zn2 N9 177.2(2) . . . . ?
C56 N8 Zn2 N7 137.82(18) . . . . ?
C54 N8 Zn2 N7 -56.1(2) . . . . ?
C56 N8 Zn2 N6 -109.66(19) . . . . ?
C54 N8 Zn2 N6 56.4(2) . . . . ?
C58 N9 Zn2 N8 -11.7(2) . . . . ?
C60 N9 Zn2 N8 177.8(2) . . . . ?
C58 N9 Zn2 N7 -142.0(2) . . . . ?
C60 N9 Zn2 N7 47.5(2) . . . . ?
C58 N9 Zn2 N6 110.1(2) . . . . ?
C60 N9 Zn2 N6 -60.3(2) . . . . ?
C51 N7 Zn2 N8 128.19(19) . . . . ?
C53 N7 Zn2 N8 -50.8(2) . . . . ?
C51 N7 Zn2 N9 -116.3(2) . . . . ?
C53 N7 Zn2 N9 64.7(2) . . . . ?
C51 N7 Zn2 N6 4.1(2) . . . . ?
C53 N7 Zn2 N6 -174.9(2) . . . . ?
C49 N6 Zn2 N8 -131.1(2) . . . . ?
C47 N6 Zn2 N8 56.0(2) . . . . ?
C49 N6 Zn2 N9 120.0(2) . . . . ?
C47 N6 Zn2 N9 -52.8(2) . . . . ?
C49 N6 Zn2 N7 -2.4(2) . . . . ?
C47 N6 Zn2 N7 -175.2(2) . . . . ?
